data_7060065
loop_
_publ_author_name
Mahesha,
'Hema, M. K.'
'Karthik, C. S.'
'Pampa, K. J.'
'Mallu, P.'
'Lokanath, N. K.'

_publ_section_title
;
 Solvent induced mononuclear and dinuclear mixed ligand Cu(ii) complex:
 structural diversity, supramolecular packing polymorphism and molecular
 docking studies
;
_journal_issue 41
_journal_name_full 'New Journal of Chemistry'
_journal_page_first 18048
_journal_page_last 18068
_journal_paper_doi 10.1039/D0NJ03567J
_journal_volume 44
_journal_year 2020
_chemical_formula_moiety 'C19 H12 Cu F3 N O3'
_chemical_formula_sum 'C19 H12 Cu F3 N O3'
_chemical_formula_weight 422.84
_space_group_crystal_system triclinic
_space_group_IT_number 2
_space_group_name_Hall '-P 1'
_space_group_name_H-M_alt 'P -1'
_atom_sites_solution_hydrogens geom
_audit_creation_date 2020-09-02
_audit_creation_method
;
Olex2 1.2
(compiled 2018.05.29 svn.r3508 for OlexSys, GUI svn.r5506)
;
_audit_update_record
;
2020-09-19 deposited with the CCDC.	2020-09-29 downloaded from the CCDC.
;
_cell_angle_alpha 111.357(9)
_cell_angle_beta 104.883(11)
_cell_angle_gamma 94.191(8)
_cell_formula_units_Z 2
_cell_length_a 7.894(3)
_cell_length_b 10.729(4)
_cell_length_c 11.479(4)
_cell_measurement_reflns_used 5046
_cell_measurement_temperature 293(2)
_cell_measurement_theta_max 27.483
_cell_measurement_theta_min 3.098
_cell_volume 859.9(6)
_computing_data_collection 'CrystalClear-SM Expert  (Rigaku)'
_computing_data_reduction 'd*trek  (Rigaku)'
_computing_molecular_graphics 'Olex2 (Dolomanov et al., 2009)'
_computing_publication_material 'Olex2 (Dolomanov et al., 2009)'
_computing_structure_refinement 'ShelXL (Sheldrick, 2015)'
_diffrn_ambient_temperature 293(2)
_diffrn_measured_fraction_theta_full 0.993
_diffrn_measured_fraction_theta_max 0.977
_diffrn_measurement_device_type Rigaku
_diffrn_radiation_type MoK\a
_diffrn_radiation_wavelength 0.71073
_diffrn_reflns_av_R_equivalents 0.0941
_diffrn_reflns_av_unetI/netI 0.0838
_diffrn_reflns_Laue_measured_fraction_full 0.993
_diffrn_reflns_Laue_measured_fraction_max 0.977
_diffrn_reflns_limit_h_max 10
_diffrn_reflns_limit_h_min -10
_diffrn_reflns_limit_k_max 13
_diffrn_reflns_limit_k_min -9
_diffrn_reflns_limit_l_max 14
_diffrn_reflns_limit_l_min -14
_diffrn_reflns_number 5046
_diffrn_reflns_point_group_measured_fraction_full 0.993
_diffrn_reflns_point_group_measured_fraction_max 0.977
_diffrn_reflns_theta_full 25.242
_diffrn_reflns_theta_max 27.483
_diffrn_reflns_theta_min 3.098
_exptl_absorpt_coefficient_mu 1.320
_exptl_absorpt_correction_T_max 0.738
_exptl_absorpt_correction_T_min 0.693
_exptl_absorpt_correction_type multi-scan
_exptl_crystal_colour green
_exptl_crystal_density_diffrn 1.633
_exptl_crystal_description rectangular
_exptl_crystal_F_000 426
_exptl_crystal_size_max 0.27
_exptl_crystal_size_mid 0.25
_exptl_crystal_size_min 0.23
_refine_diff_density_max 0.933
_refine_diff_density_min -0.944
_refine_diff_density_rms 0.107
_refine_ls_extinction_method none
_refine_ls_goodness_of_fit_ref 0.991
_refine_ls_hydrogen_treatment constr
_refine_ls_matrix_type full
_refine_ls_number_parameters 244
_refine_ls_number_reflns 3847
_refine_ls_number_restraints 0
_refine_ls_restrained_S_all 0.991
_refine_ls_R_factor_all 0.0836
_refine_ls_R_factor_gt 0.0651
_refine_ls_shift/su_max 0.000
_refine_ls_shift/su_mean 0.000
_refine_ls_structure_factor_coef Fsqd
_refine_ls_weighting_details 'w=1/[\s^2^(Fo^2^)+(0.1137P)^2^] where P=(Fo^2^+2Fc^2^)/3'
_refine_ls_weighting_scheme calc
_refine_ls_wR_factor_gt 0.1699
_refine_ls_wR_factor_ref 0.1888
_reflns_Friedel_coverage 0.000
_reflns_number_gt 2864
_reflns_number_total 3847
_reflns_threshold_expression 'I > 2\s(I)'
_cod_data_source_file d0nj03567j2.cif
_cod_data_source_block polymorph1
_cod_depositor_comments 'Adding full bibliography for 7060065--7060066.cif.'
_cod_database_code 7060065
_shelx_shelxl_version_number 2018/3
_shelx_space_group_comment
;
The symmetry employed for this shelxl refinement is uniquely defined
by the following loop, which should always be used as a source of
symmetry information in preference to the above space-group names.
They are only intended as comments.
;
_olex2_refinement_description
;
1. Fixed Uiso
 At 1.2 times of:
  All C(H) groups
2.a Aromatic/amide H refined with riding coordinates:
 C3(H3), C11(H11), C6(H6), C8(H8), C17(H17), C10(H10), C15(H15), C12(H12),
 C16(H16), C9(H9), C13(H13), C7(H7)
;
_olex2_submission_special_instructions 'No special instructions were received'

loop_
_space_group_symop_operation_xyz
'x, y, z'
'-x, -y, -z'

loop_
_atom_site_label
_atom_site_type_symbol
_atom_site_fract_x
_atom_site_fract_y
_atom_site_fract_z
_atom_site_U_iso_or_equiv
_atom_site_adp_type
_atom_site_occupancy
_atom_site_site_symmetry_order
_atom_site_calc_flag
_atom_site_refinement_flags_posn
_atom_site_refinement_flags_adp
_atom_site_refinement_flags_occupancy
_atom_site_disorder_assembly
_atom_site_disorder_group
Cu Cu 0.40991(6) 0.11782(4) 0.07924(4) 0.0414(2) Uani 1 1 d . . . . .
O1 O 0.3509(4) -0.0795(3) 0.0136(3) 0.0417(6) Uani 1 1 d . . . . .
O3 O 0.4604(4) 0.3129(3) 0.1340(3) 0.0465(7) Uani 1 1 d . . . . .
O2 O 0.5617(4) 0.1298(3) 0.2484(3) 0.0438(6) Uani 1 1 d . . . . .
N1 N 0.1915(5) 0.0971(4) -0.0626(3) 0.0434(8) Uani 1 1 d . . . . .
C2 C 0.6348(5) 0.2418(4) 0.3459(4) 0.0422(8) Uani 1 1 d . . . . .
C18 C 0.1918(5) -0.1275(4) -0.0766(4) 0.0432(9) Uani 1 1 d . . . . .
C19 C 0.1020(5) -0.0348(4) -0.1205(4) 0.0420(9) Uani 1 1 d . . . . .
C4 C 0.5521(5) 0.4035(4) 0.2449(4) 0.0423(8) Uani 1 1 d . . . . .
C5 C 0.5675(6) 0.5465(4) 0.2572(4) 0.0448(9) Uani 1 1 d . . . . .
C3 C 0.6355(6) 0.3726(4) 0.3534(4) 0.0479(10) Uani 1 1 d . . . . .
H3 H 0.693505 0.444256 0.433575 0.057 Uiso 1 1 calc R . . . .
C11 C 0.1167(6) 0.1896(5) -0.0988(4) 0.0533(11) Uani 1 1 d . . . . .
H11 H 0.176991 0.279425 -0.059253 0.064 Uiso 1 1 calc R . . . .
C14 C -0.0673(6) -0.0765(5) -0.2177(4) 0.0544(11) Uani 1 1 d . . . . .
C6 C 0.6997(7) 0.6515(5) 0.3571(5) 0.0593(12) Uani 1 1 d . . . . .
H6 H 0.780667 0.632725 0.420477 0.071 Uiso 1 1 calc R . . . .
C8 C 0.5923(8) 0.8122(5) 0.2696(5) 0.0639(13) Uani 1 1 d . . . . .
H8 H 0.599204 0.900856 0.274284 0.077 Uiso 1 1 calc R . . . .
C17 C 0.1065(6) -0.2631(5) -0.1337(4) 0.0529(11) Uani 1 1 d . . . . .
H17 H 0.161393 -0.326949 -0.108387 0.064 Uiso 1 1 calc R . . . .
C10 C 0.4520(8) 0.5791(5) 0.1633(5) 0.0664(14) Uani 1 1 d . . . . .
H10 H 0.364793 0.510685 0.094088 0.080 Uiso 1 1 calc R . . . .
C15 C -0.1467(6) -0.2152(6) -0.2711(5) 0.0649(14) Uani 1 1 d . . . . .
H15 H -0.257410 -0.245887 -0.335194 0.078 Uiso 1 1 calc R . . . .
C12 C -0.0492(7) 0.1567(6) -0.1941(5) 0.0654(13) Uani 1 1 d . . . . .
H12 H -0.097233 0.223992 -0.217397 0.079 Uiso 1 1 calc R . . . .
C16 C -0.0626(7) -0.3048(5) -0.2296(5) 0.0630(13) Uani 1 1 d . . . . .
H16 H -0.118034 -0.395697 -0.265341 0.076 Uiso 1 1 calc R . . . .
C9 C 0.4639(8) 0.7101(5) 0.1704(5) 0.0687(14) Uani 1 1 d . . . . .
H9 H 0.383615 0.729424 0.107114 0.082 Uiso 1 1 calc R . . . .
C13 C -0.1408(7) 0.0255(7) -0.2532(5) 0.0662(14) Uani 1 1 d . . . . .
H13 H -0.251316 0.003439 -0.316536 0.079 Uiso 1 1 calc R . . . .
C7 C 0.7121(8) 0.7831(5) 0.3631(5) 0.0701(14) Uani 1 1 d . . . . .
H7 H 0.801106 0.852030 0.430100 0.084 Uiso 1 1 calc R . . . .
F1 F 0.8562(5) 0.1459(4) 0.4460(3) 0.0923(11) Uani 1 1 d . . . . .
F2 F 0.6243(6) 0.1496(5) 0.5020(3) 0.1001(13) Uani 1 1 d . . . . .
F3 F 0.8101(7) 0.3328(3) 0.5720(3) 0.1178(18) Uani 1 1 d . . . . .
C1 C 0.7330(7) 0.2206(5) 0.4683(4) 0.0549(11) Uani 1 1 d . . . . .

loop_
_atom_site_aniso_label
_atom_site_aniso_U_11
_atom_site_aniso_U_22
_atom_site_aniso_U_33
_atom_site_aniso_U_23
_atom_site_aniso_U_13
_atom_site_aniso_U_12
Cu 0.0393(3) 0.0321(3) 0.0421(3) 0.0133(2) -0.0018(2) 0.0036(2)
O1 0.0371(13) 0.0356(14) 0.0435(14) 0.0130(11) 0.0029(11) 0.0017(11)
O3 0.0490(15) 0.0352(14) 0.0455(15) 0.0162(12) -0.0010(13) 0.0048(13)
O2 0.0483(15) 0.0323(14) 0.0420(14) 0.0140(11) 0.0003(12) 0.0073(12)
N1 0.0417(17) 0.0438(19) 0.0399(16) 0.0147(14) 0.0067(14) 0.0108(15)
C2 0.043(2) 0.035(2) 0.0421(19) 0.0154(16) 0.0033(17) 0.0066(17)
C18 0.0356(18) 0.044(2) 0.0397(19) 0.0099(17) 0.0079(16) -0.0027(17)
C19 0.0329(18) 0.051(2) 0.0366(18) 0.0133(17) 0.0085(15) 0.0049(17)
C4 0.042(2) 0.0345(19) 0.046(2) 0.0152(16) 0.0082(17) 0.0060(16)
C5 0.050(2) 0.035(2) 0.052(2) 0.0201(17) 0.0148(19) 0.0102(18)
C3 0.056(2) 0.034(2) 0.044(2) 0.0136(16) 0.0041(19) 0.0025(18)
C11 0.050(2) 0.055(3) 0.052(2) 0.027(2) 0.003(2) 0.009(2)
C14 0.037(2) 0.076(3) 0.040(2) 0.017(2) 0.0062(18) 0.005(2)
C6 0.065(3) 0.043(2) 0.060(3) 0.021(2) 0.001(2) 0.005(2)
C8 0.087(4) 0.041(2) 0.072(3) 0.029(2) 0.027(3) 0.017(3)
C17 0.048(2) 0.041(2) 0.056(2) 0.0086(19) 0.011(2) -0.0067(19)
C10 0.077(3) 0.044(3) 0.066(3) 0.027(2) -0.004(3) 0.006(2)
C15 0.037(2) 0.079(4) 0.050(2) 0.007(2) 0.000(2) -0.010(2)
C12 0.056(3) 0.079(4) 0.061(3) 0.035(3) 0.002(2) 0.025(3)
C16 0.055(3) 0.050(3) 0.059(3) 0.000(2) 0.014(2) -0.012(2)
C9 0.084(4) 0.052(3) 0.075(3) 0.040(3) 0.010(3) 0.017(3)
C13 0.045(2) 0.096(4) 0.047(2) 0.027(3) -0.001(2) 0.020(3)
C7 0.083(4) 0.035(2) 0.077(3) 0.018(2) 0.007(3) -0.002(2)
F1 0.083(2) 0.114(3) 0.083(2) 0.052(2) 0.0040(19) 0.046(2)
F2 0.106(3) 0.131(3) 0.083(2) 0.076(2) 0.017(2) 0.008(3)
F3 0.189(5) 0.0550(19) 0.0513(17) 0.0131(14) -0.042(2) 0.004(2)
C1 0.067(3) 0.042(2) 0.045(2) 0.0190(19) -0.003(2) 0.007(2)

loop_
_atom_type_symbol
_atom_type_description
_atom_type_scat_dispersion_real
_atom_type_scat_dispersion_imag
_atom_type_scat_source
C C 0.0033 0.0016 'International Tables Vol C Tables 4.2.6.8 and 6.1.1.4'
H H 0.0000 0.0000 'International Tables Vol C Tables 4.2.6.8 and 6.1.1.4'
Cu Cu 0.3201 1.2651 'International Tables Vol C Tables 4.2.6.8 and 6.1.1.4'
F F 0.0171 0.0103 'International Tables Vol C Tables 4.2.6.8 and 6.1.1.4'
N N 0.0061 0.0033 'International Tables Vol C Tables 4.2.6.8 and 6.1.1.4'
O O 0.0106 0.0060 'International Tables Vol C Tables 4.2.6.8 and 6.1.1.4'

loop_
_geom_angle_atom_site_label_1
_geom_angle_atom_site_label_2
_geom_angle_atom_site_label_3
_geom_angle
_geom_angle_site_symmetry_1
_geom_angle_site_symmetry_3
_geom_angle_publ_flag
O1 Cu O1 85.36(11) . 2_655 ?
O1 Cu O2 91.60(11) . . ?
O1 Cu N1 84.30(13) . . ?
O3 Cu O1 94.28(12) . 2_655 ?
O3 Cu O1 176.53(10) . . ?
O3 Cu O2 91.86(12) . . ?
O3 Cu N1 92.54(13) . . ?
O2 Cu O1 91.41(11) . 2_655 ?
O2 Cu N1 159.65(14) . . ?
N1 Cu O1 108.05(12) . 2_655 ?
Cu O1 Cu 94.64(11) . 2_655 ?
C18 O1 Cu 112.6(2) . 2_655 ?
C18 O1 Cu 111.2(3) . . ?
C4 O3 Cu 129.0(3) . . ?
C2 O2 Cu 123.6(3) . . ?
C19 N1 Cu 110.4(3) . . ?
C11 N1 Cu 130.7(3) . . ?
C11 N1 C19 118.6(4) . . ?
O2 C2 C3 129.1(4) . . ?
O2 C2 C1 112.3(3) . . ?
C3 C2 C1 118.6(4) . . ?
O1 C18 C19 118.2(4) . . ?
O1 C18 C17 124.7(4) . . ?
C17 C18 C19 117.1(4) . . ?
N1 C19 C18 115.0(3) . . ?
N1 C19 C14 122.6(4) . . ?
C14 C19 C18 122.4(4) . . ?
O3 C4 C5 116.6(4) . . ?
O3 C4 C3 122.9(4) . . ?
C3 C4 C5 120.5(4) . . ?
C6 C5 C4 122.7(4) . . ?
C10 C5 C4 119.8(4) . . ?
C10 C5 C6 117.4(4) . . ?
C2 C3 C4 123.2(4) . . ?
C2 C3 H3 118.4 . . ?
C4 C3 H3 118.4 . . ?
N1 C11 H11 118.8 . . ?
N1 C11 C12 122.3(5) . . ?
C12 C11 H11 118.8 . . ?
C15 C14 C19 117.7(5) . . ?
C15 C14 C13 125.7(4) . . ?
C13 C14 C19 116.6(4) . . ?
C5 C6 H6 119.6 . . ?
C7 C6 C5 120.9(5) . . ?
C7 C6 H6 119.6 . . ?
C9 C8 H8 120.2 . . ?
C9 C8 C7 119.6(4) . . ?
C7 C8 H8 120.2 . . ?
C18 C17 H17 119.7 . . ?
C18 C17 C16 120.7(5) . . ?
C16 C17 H17 119.7 . . ?
C5 C10 H10 119.3 . . ?
C9 C10 C5 121.5(5) . . ?
C9 C10 H10 119.3 . . ?
C14 C15 H15 119.7 . . ?
C16 C15 C14 120.5(4) . . ?
C16 C15 H15 119.7 . . ?
C11 C12 H12 120.0 . . ?
C13 C12 C11 119.9(5) . . ?
C13 C12 H12 120.0 . . ?
C17 C16 H16 119.2 . . ?
C15 C16 C17 121.7(5) . . ?
C15 C16 H16 119.2 . . ?
C8 C9 C10 120.6(5) . . ?
C8 C9 H9 119.7 . . ?
C10 C9 H9 119.7 . . ?
C14 C13 H13 120.1 . . ?
C12 C13 C14 119.9(4) . . ?
C12 C13 H13 120.1 . . ?
C6 C7 H7 120.0 . . ?
C8 C7 C6 120.1(5) . . ?
C8 C7 H7 120.0 . . ?
F1 C1 C2 111.2(4) . . ?
F1 C1 F2 104.2(4) . . ?
F2 C1 C2 111.3(4) . . ?
F3 C1 C2 114.8(4) . . ?
F3 C1 F1 107.7(5) . . ?
F3 C1 F2 107.0(5) . . ?

loop_
_geom_bond_atom_site_label_1
_geom_bond_atom_site_label_2
_geom_bond_distance
_geom_bond_site_symmetry_2
_geom_bond_publ_flag
Cu O1 2.387(3) 2_655 ?
Cu O1 1.944(3) . ?
Cu O3 1.930(3) . ?
Cu O2 1.955(3) . ?
Cu N1 1.978(3) . ?
O1 C18 1.329(5) . ?
O3 C4 1.270(5) . ?
O2 C2 1.272(4) . ?
N1 C19 1.367(5) . ?
N1 C11 1.329(5) . ?
C2 C3 1.373(6) . ?
C2 C1 1.525(5) . ?
C18 C19 1.425(6) . ?
C18 C17 1.392(6) . ?
C19 C14 1.419(5) . ?
C4 C5 1.482(5) . ?
C4 C3 1.416(6) . ?
C5 C6 1.395(6) . ?
C5 C10 1.390(6) . ?
C3 H3 0.9300 . ?
C11 H11 0.9300 . ?
C11 C12 1.397(6) . ?
C14 C15 1.409(8) . ?
C14 C13 1.413(8) . ?
C6 H6 0.9300 . ?
C6 C7 1.383(7) . ?
C8 H8 0.9300 . ?
C8 C9 1.364(7) . ?
C8 C7 1.382(8) . ?
C17 H17 0.9300 . ?
C17 C16 1.412(7) . ?
C10 H10 0.9300 . ?
C10 C9 1.372(7) . ?
C15 H15 0.9300 . ?
C15 C16 1.362(8) . ?
C12 H12 0.9300 . ?
C12 C13 1.367(8) . ?
C16 H16 0.9300 . ?
C9 H9 0.9300 . ?
C13 H13 0.9300 . ?
C7 H7 0.9300 . ?
F1 C1 1.322(6) . ?
F2 C1 1.325(6) . ?
F3 C1 1.309(5) . ?
